data_4331141
loop_
_publ_author_name
'Daniel Chartrand'
'Carlos A. Castro Ruiz'
'Garry S. Hanan'

_publ_contact_author_address
;
    D\'epartement de Chimie
    Universit\'e de Montr\'eal
    C.P. 6128, Succ. Centre-ville
    Montr\'eal, Qu\'ebec
    Canada H3C 3J7
;
_publ_contact_author_email garry.Hanan@umontreal.ca
_publ_contact_author_fax '+1 514 343 2468'
_publ_contact_author_name 'Dr. Garry Hanan'
_publ_contact_author_phone '+1 514 343 7056'
_publ_section_title
;
 Diimine Triscarbonyl Re(I) of Isomeric Pyridyl-fulvene Ligands: an
 Electrochemical, Spectroscopic, and Computational Investigation
;
_journal_name_full 'Inorganic Chemistry'
_journal_page_first 12738
_journal_page_last 12747
_journal_paper_doi 10.1021/ic301559s
_journal_volume 51
_journal_year 2012
_chemical_compound_source 'Synthesized by the authors. See text'
_chemical_formula_moiety 'C32 H21 N3 O3 Re, F6 P, C H2 Cl2'
_chemical_formula_sum 'C33 H23 Cl2 F6 N3 O3 P Re'
_chemical_formula_weight 911.61
_chemical_name_systematic
; 
 4-Fluoren-9-ylidenemethyl-pyridine-2,2-bipyridinetricarbony-rhenium(I)
 hexafluorophosphate dichloromethane monosolvate
;
_space_group_IT_number 2
_symmetry_cell_setting triclinic
_symmetry_space_group_name_Hall '-P 1'
_symmetry_space_group_name_H-M 'P -1'
_atom_sites_solution_hydrogens geom
_atom_sites_solution_primary direct
_atom_sites_solution_secondary difmap
_audit_creation_method SHELXL-97
_cell_angle_alpha 90.429(1)
_cell_angle_beta 90.852(2)
_cell_angle_gamma 102.281(2)
_cell_formula_units_Z 2
_cell_length_a 8.1758(3)
_cell_length_b 14.2872(5)
_cell_length_c 14.8093(5)
_cell_measurement_reflns_used 23686
_cell_measurement_temperature 150
_cell_measurement_theta_max 68.53
_cell_measurement_theta_min 5.98
_cell_volume 1689.99(10)
_computing_cell_refinement 'SAINT V7.60A(Bruker AXS, 2008)'
_computing_data_collection 'APEX2  (Bruker AXS, 2009)'
_computing_data_reduction 'SAINT V7.60A(Bruker AXS, 2008)'
_computing_molecular_graphics 'SHELXTL v6.12 (Bruker AXS, 2001)'
_computing_publication_material 'UdMX (Maris, 2004)'
_computing_structure_refinement 'SHELXL97 (Sheldrick, 2008)'
_computing_structure_solution 'SHELXS97 (Sheldrick, 2008)'
_diffrn_ambient_temperature 150
_diffrn_detector_area_resol_mean 8.3
_diffrn_measured_fraction_theta_full 0.974
_diffrn_measured_fraction_theta_max 0.974
_diffrn_measurement_device_type 'Bruker Microstar'
_diffrn_measurement_method \w
_diffrn_radiation_monochromator 'Helios optics'
_diffrn_radiation_source 'Rotating Anode'
_diffrn_radiation_type CuK\a
_diffrn_radiation_wavelength 1.54178
_diffrn_reflns_av_R_equivalents 0.028
_diffrn_reflns_av_sigmaI/netI 0.0166
_diffrn_reflns_limit_h_max 8
_diffrn_reflns_limit_h_min -9
_diffrn_reflns_limit_k_max 17
_diffrn_reflns_limit_k_min -17
_diffrn_reflns_limit_l_max 17
_diffrn_reflns_limit_l_min -17
_diffrn_reflns_number 25055
_diffrn_reflns_theta_full 68.78
_diffrn_reflns_theta_max 68.78
_diffrn_reflns_theta_min 4.33
_exptl_absorpt_coefficient_mu 9.581
_exptl_absorpt_correction_T_max 0.6194
_exptl_absorpt_correction_T_min 0.3303
_exptl_absorpt_correction_type multi-scan
_exptl_absorpt_process_details 'Sadabs (Sheldrick, 1996)'
_exptl_crystal_colour yellow
_exptl_crystal_density_diffrn 1.791
_exptl_crystal_description block
_exptl_crystal_F_000 888
_exptl_crystal_size_max 0.25
_exptl_crystal_size_mid 0.13
_exptl_crystal_size_min 0.05
_refine_diff_density_max 1.579
_refine_diff_density_min -0.792
_refine_diff_density_rms 0.106
_refine_ls_extinction_method none
_refine_ls_goodness_of_fit_ref 1.089
_refine_ls_hydrogen_treatment constr
_refine_ls_matrix_type full
_refine_ls_number_parameters 492
_refine_ls_number_reflns 6078
_refine_ls_number_restraints 45
_refine_ls_restrained_S_all 1.090
_refine_ls_R_factor_all 0.0313
_refine_ls_R_factor_gt 0.0313
_refine_ls_shift/su_max 0.003
_refine_ls_shift/su_mean 0.000
_refine_ls_structure_factor_coef Fsqd
_refine_ls_weighting_details 'calc w=1/[\s^2^(Fo^2^)+(0.0520P)^2^+3.3741P] where P=(Fo^2^+2Fc^2^)/3'
_refine_ls_weighting_scheme calc
_refine_ls_wR_factor_gt 0.0833
_refine_ls_wR_factor_ref 0.0833
_reflns_number_gt 6061
_reflns_number_total 6078
_reflns_threshold_expression I>2\s(I)
_cod_data_source_file ic301559s_si_001_1.cif
_cod_data_source_block 2pFpyRe
_cod_database_code 4331141

loop_
_symmetry_equiv_pos_as_xyz
'x, y, z'
'-x, -y, -z'

loop_
_atom_site_label
_atom_site_type_symbol
_atom_site_fract_x
_atom_site_fract_y
_atom_site_fract_z
_atom_site_U_iso_or_equiv
_atom_site_adp_type
_atom_site_occupancy
_atom_site_symmetry_multiplicity
_atom_site_calc_flag
_atom_site_refinement_flags
_atom_site_disorder_assembly
_atom_site_disorder_group
Re Re 0.331288(17) 0.601586(10) 0.377362(9) 0.02420(8) Uani 1 1 d . . .
N1 N 0.1365(4) 0.6829(2) 0.3893(2) 0.0279(6) Uani 1 1 d . . .
N2 N 0.1520(4) 0.5465(2) 0.2702(2) 0.0270(6) Uani 1 1 d . . .
N3 N 0.4372(4) 0.7137(2) 0.2787(2) 0.0253(6) Uani 1 1 d . . .
O1 O 0.5618(4) 0.6929(2) 0.5350(2) 0.0436(7) Uani 1 1 d . . .
O2 O 0.5856(4) 0.4784(2) 0.3322(2) 0.0443(7) Uani 1 1 d . . .
O3 O 0.1603(4) 0.4452(2) 0.5070(2) 0.0450(8) Uani 1 1 d . . .
C1 C 0.1373(6) 0.7515(3) 0.4526(3) 0.0375(9) Uani 1 1 d . . .
H1 H 0.2284 0.7660 0.4946 0.045 Uiso 1 1 calc R . .
C2 C 0.0112(6) 0.8010(3) 0.4584(3) 0.0457(11) Uani 1 1 d . . .
H2 H 0.0151 0.8488 0.5038 0.055 Uiso 1 1 calc R . .
C3 C -0.1200(6) 0.7807(3) 0.3981(3) 0.0442(10) Uani 1 1 d . . .
H3 H -0.2086 0.8142 0.4013 0.053 Uiso 1 1 calc R . .
C4 C -0.1228(5) 0.7112(3) 0.3324(3) 0.0366(9) Uani 1 1 d . . .
H4 H -0.2126 0.6969 0.2896 0.044 Uiso 1 1 calc R . .
C5 C 0.0076(5) 0.6623(3) 0.3296(3) 0.0287(8) Uani 1 1 d . . .
C6 C 0.0152(5) 0.5856(3) 0.2635(3) 0.0287(8) Uani 1 1 d . . .
C7 C -0.1071(5) 0.5534(3) 0.1979(3) 0.0379(9) Uani 1 1 d . . .
H7 H -0.2033 0.5807 0.1938 0.045 Uiso 1 1 calc R . .
C8 C -0.0884(6) 0.4818(4) 0.1387(3) 0.0468(11) Uani 1 1 d . . .
H8 H -0.1713 0.4593 0.0935 0.056 Uiso 1 1 calc R . .
C9 C 0.0520(6) 0.4432(4) 0.1458(3) 0.0458(11) Uani 1 1 d . . .
H9 H 0.0682 0.3943 0.1052 0.055 Uiso 1 1 calc R . .
C10 C 0.1677(5) 0.4767(3) 0.2126(3) 0.0361(9) Uani 1 1 d . . .
H10 H 0.2633 0.4491 0.2182 0.043 Uiso 1 1 calc R . .
C11 C 0.4742(5) 0.8066(3) 0.3028(3) 0.0341(8) Uani 1 1 d . . .
H11 H 0.4482 0.8239 0.3621 0.041 Uiso 1 1 calc R . .
C12 C 0.5483(6) 0.8781(3) 0.2453(3) 0.0405(10) Uani 1 1 d . . .
H12 H 0.5736 0.9428 0.2657 0.049 Uiso 1 1 calc R . .
C13 C 0.5862(6) 0.8555(3) 0.1572(3) 0.0366(9) Uani 1 1 d . . .
C14 C 0.5424(5) 0.7590(3) 0.1324(3) 0.0352(9) Uani 1 1 d . . .
H14 H 0.5623 0.7400 0.0727 0.042 Uiso 1 1 calc R . .
C15 C 0.4708(5) 0.6912(3) 0.1935(3) 0.0303(8) Uani 1 1 d . . .
H15 H 0.4438 0.6259 0.1749 0.036 Uiso 1 1 calc R . .
C16 C 0.6637(7) 0.9270(3) 0.0907(4) 0.0461(11) Uani 1 1 d . . .
H16 H 0.6145 0.9174 0.0319 0.055 Uiso 1 1 calc R . .
C17 C 0.7892(7) 1.0018(4) 0.0984(4) 0.0500(12) Uani 1 1 d . . .
C18 C 0.9059(7) 1.0368(4) 0.1752(4) 0.0576(13) Uani 1 1 d . . .
C19 C 0.9282(8) 0.9999(5) 0.2611(4) 0.0690(16) Uani 1 1 d . . .
H19 H 0.8586 0.9407 0.2778 0.083 Uiso 1 1 calc R . .
C20 C 1.0436(10) 1.0451(5) 0.3197(5) 0.079(2) Uani 1 1 d . . .
H20 H 1.0471 1.0223 0.3796 0.095 Uiso 1 1 calc R . .
C21 C 1.1617(11) 1.1277(7) 0.2926(7) 0.105(3) Uani 1 1 d . . .
H21 H 1.2513 1.1559 0.3323 0.126 Uiso 1 1 calc R . .
C22 C 1.1468(11) 1.1674(6) 0.2080(7) 0.097(3) Uani 1 1 d . . .
H22 H 1.2207 1.2250 0.1910 0.116 Uiso 1 1 calc R . .
C23 C 1.0197(8) 1.1202(4) 0.1485(5) 0.0658(16) Uani 1 1 d . . .
C24 C 0.9773(8) 1.1385(4) 0.0534(4) 0.0606(15) Uani 1 1 d . . .
C25 C 1.0522(9) 1.2114(4) -0.0039(5) 0.074(2) Uani 1 1 d U . .
H25 H 1.1426 1.2604 0.0170 0.088 Uiso 1 1 calc R . .
C26 C 0.9928(10) 1.2112(5) -0.0917(6) 0.085(2) Uani 1 1 d U . .
H26 H 1.0441 1.2605 -0.1312 0.102 Uiso 1 1 calc R . .
C27 C 0.8618(11) 1.1419(6) -0.1232(6) 0.094(3) Uani 1 1 d U . .
H27 H 0.8235 1.1439 -0.1839 0.113 Uiso 1 1 calc R . .
C28 C 0.7837(8) 1.0678(5) -0.0669(5) 0.0682(17) Uani 1 1 d . . .
H28 H 0.6927 1.0194 -0.0882 0.082 Uiso 1 1 calc R . .
C29 C 0.8440(7) 1.0678(4) 0.0213(4) 0.0567(14) Uani 1 1 d . . .
C30 C 0.4768(5) 0.6600(3) 0.4759(3) 0.0340(9) Uani 1 1 d . . .
C31 C 0.4929(5) 0.5247(3) 0.3498(3) 0.0326(8) Uani 1 1 d . . .
C32 C 0.2244(5) 0.5034(3) 0.4597(3) 0.0335(9) Uani 1 1 d . . .
P1 P 0.5000 0.5000 0.0000 0.0330(3) Uani 1 2 d S . .
F1 F 0.6230(3) 0.42926(19) -0.02021(17) 0.0420(6) Uani 1 1 d . . .
F2 F 0.3421(3) 0.4140(2) -0.0142(2) 0.0519(7) Uani 1 1 d . . .
F3 F 0.5063(4) 0.4766(2) 0.10522(18) 0.0501(7) Uani 1 1 d . . .
P2 P 0.5000 0.0000 0.5000 0.0415(4) Uani 1 2 d S . .
F4 F 0.6243(4) 0.0327(2) 0.5834(2) 0.0647(9) Uani 1 1 d . A .
F5A F 0.3471(15) -0.0113(15) 0.5631(8) 0.090(6) Uani 0.55(4) 1 d P A 1
F5B F 0.367(3) 0.051(3) 0.542(2) 0.146(16) Uani 0.45(4) 1 d P A 2
F6A F 0.494(2) 0.1079(8) 0.4840(9) 0.080(5) Uani 0.55(4) 1 d P A 1
F6B F 0.575(4) 0.094(2) 0.453(2) 0.152(14) Uani 0.45(4) 1 d P A 2
C100 C 0.626(3) 0.206(3) 0.2672(16) 0.211(13) Uani 0.61(2) 1 d PDU B 1
H10A H 0.6180 0.1397 0.2874 0.253 Uiso 0.61(2) 1 calc PR B 1
H10B H 0.5315 0.2302 0.2929 0.253 Uiso 0.61(2) 1 calc PR B 1
Cl1 Cl 0.6136(17) 0.2080(10) 0.1544(8) 0.172(4) Uani 0.61(2) 1 d PDU B 1
Cl2 Cl 0.8218(14) 0.2802(16) 0.3087(8) 0.157(4) Uani 0.61(2) 1 d PDU B 1
C101 C 0.648(3) 0.267(3) 0.2818(16) 0.129(11) Uani 0.39(2) 1 d PDU B 2
H10C H 0.6086 0.2039 0.3109 0.155 Uiso 0.39(2) 1 calc PR B 2
H10D H 0.5653 0.3061 0.2963 0.155 Uiso 0.39(2) 1 calc PR B 2
Cl1B Cl 0.6360(15) 0.2472(15) 0.1701(11) 0.153(6) Uani 0.39(2) 1 d PDU B 2
Cl2B Cl 0.8440(10) 0.3232(7) 0.3369(7) 0.077(3) Uani 0.39(2) 1 d PDU B 2

loop_
_atom_site_aniso_label
_atom_site_aniso_U_11
_atom_site_aniso_U_22
_atom_site_aniso_U_33
_atom_site_aniso_U_23
_atom_site_aniso_U_13
_atom_site_aniso_U_12
Re 0.02040(11) 0.02664(11) 0.02330(11) 0.00559(7) 0.00200(6) -0.00034(7)
N1 0.0232(15) 0.0291(16) 0.0307(16) 0.0074(12) 0.0061(12) 0.0037(12)
N2 0.0228(15) 0.0278(15) 0.0276(16) 0.0055(12) 0.0015(12) -0.0008(12)
N3 0.0237(15) 0.0250(15) 0.0246(15) 0.0042(12) 0.0029(12) -0.0015(12)
O1 0.0405(17) 0.0527(18) 0.0314(15) -0.0008(13) -0.0093(13) -0.0034(14)
O2 0.0384(17) 0.0504(18) 0.0495(18) 0.0089(14) 0.0083(14) 0.0206(15)
O3 0.0366(16) 0.0473(18) 0.0469(18) 0.0273(15) 0.0093(13) -0.0018(14)
C1 0.036(2) 0.034(2) 0.040(2) -0.0004(17) 0.0081(17) 0.0023(17)
C2 0.046(3) 0.037(2) 0.055(3) -0.002(2) 0.015(2) 0.0091(19)
C3 0.040(2) 0.039(2) 0.057(3) 0.012(2) 0.017(2) 0.0146(19)
C4 0.030(2) 0.038(2) 0.042(2) 0.0143(17) 0.0062(17) 0.0075(17)
C5 0.0263(18) 0.0281(18) 0.0300(18) 0.0114(15) 0.0075(14) 0.0012(15)
C6 0.0264(18) 0.0305(18) 0.0274(18) 0.0110(14) 0.0043(14) 0.0013(15)
C7 0.028(2) 0.045(2) 0.038(2) 0.0084(18) -0.0039(16) 0.0019(17)
C8 0.037(2) 0.057(3) 0.041(2) -0.003(2) -0.0114(19) -0.001(2)
C9 0.042(2) 0.047(3) 0.044(2) -0.010(2) -0.0042(19) 0.000(2)
C10 0.030(2) 0.035(2) 0.040(2) -0.0007(17) 0.0032(17) 0.0001(16)
C11 0.041(2) 0.0283(19) 0.0298(19) -0.0010(15) 0.0106(16) -0.0001(16)
C12 0.049(3) 0.0257(19) 0.042(2) -0.0004(17) 0.0127(19) -0.0033(17)
C13 0.039(2) 0.033(2) 0.035(2) 0.0087(17) 0.0103(17) 0.0001(17)
C14 0.041(2) 0.033(2) 0.030(2) 0.0032(16) 0.0122(17) 0.0040(17)
C15 0.035(2) 0.0268(18) 0.0273(18) 0.0006(14) 0.0057(15) 0.0019(15)
C16 0.053(3) 0.036(2) 0.049(3) 0.013(2) 0.020(2) 0.007(2)
C17 0.052(3) 0.040(2) 0.060(3) 0.017(2) 0.018(2) 0.013(2)
C18 0.053(3) 0.050(3) 0.067(3) 0.011(2) 0.013(3) 0.003(2)
C19 0.061(4) 0.069(4) 0.070(4) 0.018(3) 0.004(3) -0.002(3)
C20 0.088(5) 0.071(4) 0.066(4) 0.002(3) -0.018(3) -0.010(4)
C21 0.076(5) 0.113(7) 0.104(7) -0.005(5) -0.002(5) -0.028(5)
C22 0.078(5) 0.082(5) 0.116(7) 0.011(5) 0.019(5) -0.017(4)
C23 0.056(3) 0.051(3) 0.084(4) 0.006(3) 0.020(3) -0.005(3)
C24 0.063(3) 0.043(3) 0.080(4) 0.019(3) 0.037(3) 0.018(3)
C25 0.076(4) 0.046(3) 0.103(5) 0.027(3) 0.051(4) 0.017(3)
C26 0.098(5) 0.063(4) 0.105(5) 0.058(4) 0.065(4) 0.037(4)
C27 0.094(5) 0.100(6) 0.101(6) 0.069(5) 0.046(5) 0.046(5)
C28 0.057(3) 0.067(4) 0.085(4) 0.041(3) 0.018(3) 0.022(3)
C29 0.052(3) 0.051(3) 0.073(4) 0.032(3) 0.033(3) 0.022(2)
C30 0.029(2) 0.034(2) 0.036(2) 0.0088(17) 0.0090(17) 0.0011(16)
C31 0.031(2) 0.036(2) 0.0292(19) 0.0116(16) -0.0002(15) 0.0027(17)
C32 0.0255(19) 0.041(2) 0.034(2) 0.0020(17) -0.0036(16) 0.0055(17)
P1 0.0287(7) 0.0386(7) 0.0296(7) -0.0089(6) -0.0020(5) 0.0027(6)
F1 0.0384(13) 0.0496(14) 0.0395(13) -0.0144(11) -0.0052(10) 0.0135(11)
F2 0.0371(14) 0.0454(15) 0.0678(19) -0.0128(13) -0.0032(13) -0.0026(12)
F3 0.0535(16) 0.0680(18) 0.0323(14) -0.0016(12) 0.0011(11) 0.0207(14)
P2 0.0452(9) 0.0323(8) 0.0441(9) -0.0117(6) -0.0003(7) 0.0020(7)
F4 0.067(2) 0.0631(19) 0.064(2) -0.0264(16) -0.0214(16) 0.0166(16)
F5A 0.061(5) 0.132(13) 0.070(5) -0.019(7) 0.026(4) 0.005(7)
F5B 0.094(15) 0.22(3) 0.148(19) -0.14(2) -0.061(14) 0.107(19)
F6A 0.111(11) 0.038(5) 0.090(8) -0.021(5) -0.041(7) 0.015(6)
F6B 0.13(2) 0.102(18) 0.19(2) 0.079(15) -0.042(16) -0.059(15)
C100 0.20(2) 0.24(3) 0.19(2) 0.05(2) 0.110(19) 0.02(2)
Cl1 0.164(8) 0.184(8) 0.194(7) -0.031(7) 0.050(6) 0.090(7)
Cl2 0.163(6) 0.227(12) 0.089(5) 0.053(6) 0.037(4) 0.056(7)
C101 0.073(14) 0.17(2) 0.125(19) 0.034(18) 0.052(13) -0.032(15)
Cl1B 0.088(6) 0.188(12) 0.173(11) 0.097(9) 0.019(6) 0.001(7)
Cl2B 0.081(4) 0.094(5) 0.061(4) 0.034(3) 0.022(3) 0.027(3)

loop_
_atom_type_symbol
_atom_type_description
_atom_type_scat_dispersion_real
_atom_type_scat_dispersion_imag
_atom_type_scat_source
C C 0.0181 0.0091 'International Tables Vol C Tables 4.2.6.8 and 6.1.1.4'
H H 0.0000 0.0000 'International Tables Vol C Tables 4.2.6.8 and 6.1.1.4'
F F 0.0727 0.0534 'International Tables Vol C Tables 4.2.6.8 and 6.1.1.4'
N N 0.0311 0.0180 'International Tables Vol C Tables 4.2.6.8 and 6.1.1.4'
O O 0.0492 0.0322 'International Tables Vol C Tables 4.2.6.8 and 6.1.1.4'
P P 0.2955 0.4335 'International Tables Vol C Tables 4.2.6.8 and 6.1.1.4'
Re Re -5.2083 5.8923 'International Tables Vol C Tables 4.2.6.8 and 6.1.1.4'
Cl Cl 0.3639 0.7018 'International Tables Vol C Tables 4.2.6.8 and 6.1.1.4'

loop_
_geom_angle_atom_site_label_1
_geom_angle_atom_site_label_2
_geom_angle_atom_site_label_3
_geom_angle
_geom_angle_site_symmetry_1
_geom_angle_site_symmetry_3
C31 Re C30 88.52(18) . .
C31 Re C32 89.18(17) . .
C30 Re C32 88.72(17) . .
C31 Re N2 97.38(15) . .
C30 Re N2 174.07(14) . .
C32 Re N2 91.88(14) . .
C31 Re N1 172.01(14) . .
C30 Re N1 99.04(15) . .
C32 Re N1 93.52(15) . .
N2 Re N1 75.04(12) . .
C31 Re N3 93.20(14) . .
C30 Re N3 94.32(14) . .
C32 Re N3 176.18(13) . .
N2 Re N3 84.86(11) . .
N1 Re N3 83.72(12) . .
C5 N1 C1 119.0(3) . .
C5 N1 Re 117.1(3) . .
C1 N1 Re 124.0(3) . .
C10 N2 C6 119.1(3) . .
C10 N2 Re 124.2(3) . .
C6 N2 Re 116.7(3) . .
C11 N3 C15 117.5(3) . .
C11 N3 Re 120.9(3) . .
C15 N3 Re 121.6(2) . .
N1 C1 C2 122.3(4) . .
N1 C1 H1 118.9 . .
C2 C1 H1 118.9 . .
C3 C2 C1 119.2(4) . .
C3 C2 H2 120.4 . .
C1 C2 H2 120.4 . .
C2 C3 C4 119.5(4) . .
C2 C3 H3 120.3 . .
C4 C3 H3 120.3 . .
C3 C4 C5 119.3(4) . .
C3 C4 H4 120.4 . .
C5 C4 H4 120.4 . .
N1 C5 C4 120.8(4) . .
N1 C5 C6 115.5(3) . .
C4 C5 C6 123.7(4) . .
N2 C6 C7 120.5(4) . .
N2 C6 C5 115.7(3) . .
C7 C6 C5 123.8(4) . .
C8 C7 C6 119.6(4) . .
C8 C7 H7 120.2 . .
C6 C7 H7 120.2 . .
C7 C8 C9 119.3(4) . .
C7 C8 H8 120.3 . .
C9 C8 H8 120.3 . .
C10 C9 C8 118.6(4) . .
C10 C9 H9 120.7 . .
C8 C9 H9 120.7 . .
N2 C10 C9 122.8(4) . .
N2 C10 H10 118.6 . .
C9 C10 H10 118.6 . .
N3 C11 C12 122.9(4) . .
N3 C11 H11 118.6 . .
C12 C11 H11 118.6 . .
C11 C12 C13 120.2(4) . .
C11 C12 H12 119.9 . .
C13 C12 H12 119.9 . .
C14 C13 C12 116.2(4) . .
C14 C13 C16 119.7(4) . .
C12 C13 C16 124.1(4) . .
C15 C14 C13 120.7(4) . .
C15 C14 H14 119.7 . .
C13 C14 H14 119.7 . .
N3 C15 C14 122.6(4) . .
N3 C15 H15 118.7 . .
C14 C15 H15 118.7 . .
C17 C16 C13 131.4(5) . .
C17 C16 H16 114.3 . .
C13 C16 H16 114.3 . .
C16 C17 C18 131.1(5) . .
C16 C17 C29 122.3(6) . .
C18 C17 C29 106.5(5) . .
C19 C18 C23 118.2(6) . .
C19 C18 C17 132.9(5) . .
C23 C18 C17 108.7(5) . .
C20 C19 C18 122.1(6) . .
C20 C19 H19 118.9 . .
C18 C19 H19 118.9 . .
C19 C20 C21 119.9(7) . .
C19 C20 H20 120.1 . .
C21 C20 H20 120.1 . .
C22 C21 C20 120.3(8) . .
C22 C21 H21 119.8 . .
C20 C21 H21 119.8 . .
C21 C22 C23 118.4(7) . .
C21 C22 H22 120.8 . .
C23 C22 H22 120.8 . .
C22 C23 C18 120.7(7) . .
C22 C23 C24 132.2(6) . .
C18 C23 C24 107.1(6) . .
C25 C24 C29 119.5(7) . .
C25 C24 C23 129.7(7) . .
C29 C24 C23 110.8(5) . .
C26 C25 C24 118.8(7) . .
C26 C25 H25 120.6 . .
C24 C25 H25 120.6 . .
C27 C26 C25 121.7(6) . .
C27 C26 H26 119.2 . .
C25 C26 H26 119.2 . .
C26 C27 C28 120.7(8) . .
C26 C27 H27 119.6 . .
C28 C27 H27 119.6 . .
C29 C28 C27 117.6(8) . .
C29 C28 H28 121.2 . .
C27 C28 H28 121.2 . .
C28 C29 C24 121.7(5) . .
C28 C29 C17 131.5(6) . .
C24 C29 C17 106.8(5) . .
O1 C30 Re 178.6(4) . .
O2 C31 Re 178.5(4) . .
O3 C32 Re 179.0(4) . .
F2 P1 F2 180.0 . 2_665
F2 P1 F3 89.61(16) . 2_665
F2 P1 F3 90.39(16) 2_665 2_665
F2 P1 F3 90.39(16) . .
F2 P1 F3 89.61(16) 2_665 .
F3 P1 F3 179.999(1) 2_665 .
F2 P1 F1 90.32(14) . .
F2 P1 F1 89.68(14) 2_665 .
F3 P1 F1 89.88(14) 2_665 .
F3 P1 F1 90.12(14) . .
F2 P1 F1 89.68(14) . 2_665
F2 P1 F1 90.32(14) 2_665 2_665
F3 P1 F1 90.12(14) 2_665 2_665
F3 P1 F1 89.88(14) . 2_665
F1 P1 F1 179.999(1) . 2_665
F6B P2 F6B 179.999(3) . 2_656
F5A P2 F5A 180.0(7) . 2_656
F6B P2 F5B 92.0(12) . 2_656
F6B P2 F5B 88.0(12) 2_656 2_656
F6B P2 F5B 88.0(12) . .
F6B P2 F5B 92.0(12) 2_656 .
F5B P2 F5B 179.998(7) 2_656 .
F5A P2 F6A 90.3(6) . .
F5A P2 F6A 89.7(6) 2_656 .
F5A P2 F6A 89.7(6) . 2_656
F5A P2 F6A 90.3(6) 2_656 2_656
F6A P2 F6A 180.000(2) . 2_656
F6B P2 F4 90.8(8) . 2_656
F6B P2 F4 89.2(8) 2_656 2_656
F5A P2 F4 89.4(5) . 2_656
F5A P2 F4 90.6(5) 2_656 2_656
F5B P2 F4 91.0(5) 2_656 2_656
F5B P2 F4 89.0(5) . 2_656
F6A P2 F4 90.9(4) . 2_656
F6A P2 F4 89.1(4) 2_656 2_656
F6B P2 F4 89.2(8) . .
F6B P2 F4 90.8(8) 2_656 .
F5A P2 F4 90.6(5) . .
F5A P2 F4 89.4(5) 2_656 .
F5B P2 F4 89.0(5) 2_656 .
F5B P2 F4 91.0(5) . .
F6A P2 F4 89.1(4) . .
F6A P2 F4 90.9(4) 2_656 .
F4 P2 F4 179.998(1) 2_656 .
Cl1 C100 Cl2 111.3(13) . .
Cl1 C100 H10A 109.4 . .
Cl2 C100 H10A 109.4 . .
Cl1 C100 H10B 109.4 . .
Cl2 C100 H10B 109.4 . .
H10A C100 H10B 108.0 . .
Cl1B C101 Cl2B 121.0(12) . .
Cl1B C101 H10C 107.1 . .
Cl2B C101 H10C 107.1 . .
Cl1B C101 H10D 107.1 . .
Cl2B C101 H10D 107.1 . .
H10C C101 H10D 106.8 . .

loop_
_geom_bond_atom_site_label_1
_geom_bond_atom_site_label_2
_geom_bond_distance
_geom_bond_site_symmetry_2
Re C31 1.935(4) .
Re C30 1.936(4) .
Re C32 1.938(4) .
Re N2 2.170(3) .
Re N1 2.170(3) .
Re N3 2.221(3) .
N1 C5 1.348(5) .
N1 C1 1.350(5) .
N2 C10 1.335(5) .
N2 C6 1.355(5) .
N3 C11 1.342(5) .
N3 C15 1.347(5) .
O1 C30 1.143(5) .
O2 C31 1.139(5) .
O3 C32 1.137(5) .
C1 C2 1.372(7) .
C1 H1 0.9500 .
C2 C3 1.367(7) .
C2 H2 0.9500 .
C3 C4 1.381(7) .
C3 H3 0.9500 .
C4 C5 1.394(6) .
C4 H4 0.9500 .
C5 C6 1.476(6) .
C6 C7 1.387(6) .
C7 C8 1.376(7) .
C7 H7 0.9500 .
C8 C9 1.378(7) .
C8 H8 0.9500 .
C9 C10 1.369(6) .
C9 H9 0.9500 .
C10 H10 0.9500 .
C11 C12 1.378(6) .
C11 H11 0.9500 .
C12 C13 1.397(6) .
C12 H12 0.9500 .
C13 C14 1.394(6) .
C13 C16 1.473(6) .
C14 C15 1.374(6) .
C14 H14 0.9500 .
C15 H15 0.9500 .
C16 C17 1.318(8) .
C16 H16 0.9500 .
C17 C18 1.487(9) .
C17 C29 1.498(7) .
C18 C19 1.404(9) .
C18 C23 1.409(7) .
C19 C20 1.331(9) .
C19 H19 0.9500 .
C20 C21 1.421(11) .
C20 H20 0.9500 .
C21 C22 1.394(13) .
C21 H21 0.9500 .
C22 C23 1.407(11) .
C22 H22 0.9500 .
C23 C24 1.483(10) .
C24 C25 1.392(7) .
C24 C29 1.393(9) .
C25 C26 1.381(12) .
C25 H25 0.9500 .
C26 C27 1.369(13) .
C26 H26 0.9500 .
C27 C28 1.401(8) .
C27 H27 0.9500 .
C28 C29 1.390(9) .
C28 H28 0.9500 .
P1 F2 1.592(3) .
P1 F2 1.592(3) 2_665
P1 F3 1.599(3) 2_665
P1 F3 1.599(3) .
P1 F1 1.600(2) .
P1 F1 1.600(2) 2_665
P2 F6B 1.528(15) .
P2 F6B 1.528(15) 2_656
P2 F5A 1.553(11) .
P2 F5A 1.553(11) 2_656
P2 F5B 1.568(12) 2_656
P2 F5B 1.568(12) .
P2 F6A 1.573(11) .
P2 F6A 1.573(11) 2_656
P2 F4 1.591(3) 2_656
P2 F4 1.591(3) .
C100 Cl1 1.67(2) .
C100 Cl2 1.81(2) .
C100 H10A 0.9900 .
C100 H10B 0.9900 .
C101 Cl1B 1.67(2) .
C101 Cl2B 1.82(2) .
C101 H10C 0.9900 .
C101 H10D 0.9900 .

loop_
_geom_torsion_atom_site_label_1
_geom_torsion_atom_site_label_2
_geom_torsion_atom_site_label_3
_geom_torsion_atom_site_label_4
_geom_torsion
C30 Re N1 C5 179.8(3)
C32 Re N1 C5 -91.0(3)
N2 Re N1 C5 0.0(2)
N3 Re N1 C5 86.4(3)
C30 Re N1 C1 -0.6(3)
C32 Re N1 C1 88.7(3)
N2 Re N1 C1 179.7(3)
N3 Re N1 C1 -94.0(3)
C31 Re N2 C10 3.0(3)
C32 Re N2 C10 -86.5(3)
N1 Re N2 C10 -179.6(3)
N3 Re N2 C10 95.5(3)
C31 Re N2 C6 -178.0(3)
C32 Re N2 C6 92.6(3)
N1 Re N2 C6 -0.6(2)
N3 Re N2 C6 -85.5(3)
C31 Re N3 C11 -130.0(3)
C30 Re N3 C11 -41.3(3)
N2 Re N3 C11 132.8(3)
N1 Re N3 C11 57.4(3)
C31 Re N3 C15 48.2(3)
C30 Re N3 C15 137.0(3)
N2 Re N3 C15 -48.9(3)
N1 Re N3 C15 -124.4(3)
C5 N1 C1 C2 0.1(6)
Re N1 C1 C2 -179.5(3)
N1 C1 C2 C3 -0.1(7)
C1 C2 C3 C4 -0.3(7)
C2 C3 C4 C5 0.7(6)
C1 N1 C5 C4 0.4(5)
Re N1 C5 C4 -179.9(3)
C1 N1 C5 C6 -179.2(3)
Re N1 C5 C6 0.5(4)
C3 C4 C5 N1 -0.8(6)
C3 C4 C5 C6 178.7(4)
C10 N2 C6 C7 0.2(5)
Re N2 C6 C7 -178.9(3)
C10 N2 C6 C5 -179.9(3)
Re N2 C6 C5 1.0(4)
N1 C5 C6 N2 -1.0(5)
C4 C5 C6 N2 179.4(3)
N1 C5 C6 C7 179.0(3)
C4 C5 C6 C7 -0.6(6)
N2 C6 C7 C8 -0.5(6)
C5 C6 C7 C8 179.5(4)
C6 C7 C8 C9 0.0(7)
C7 C8 C9 C10 0.8(7)
C6 N2 C10 C9 0.8(6)
Re N2 C10 C9 179.8(3)
C8 C9 C10 N2 -1.2(7)
C15 N3 C11 C12 -1.9(6)
Re N3 C11 C12 176.4(4)
N3 C11 C12 C13 0.9(7)
C11 C12 C13 C14 1.0(7)
C11 C12 C13 C16 179.4(5)
C12 C13 C14 C15 -1.8(7)
C16 C13 C14 C15 179.7(4)
C11 N3 C15 C14 1.0(6)
Re N3 C15 C14 -177.3(3)
C13 C14 C15 N3 0.9(7)
C14 C13 C16 C17 -137.9(6)
C12 C13 C16 C17 43.7(8)
C13 C16 C17 C18 5.2(10)
C13 C16 C17 C29 -177.7(5)
C16 C17 C18 C19 4.7(11)
C29 C17 C18 C19 -172.7(7)
C16 C17 C18 C23 179.5(6)
C29 C17 C18 C23 2.0(6)
C23 C18 C19 C20 5.6(11)
C17 C18 C19 C20 179.9(7)
C18 C19 C20 C21 -7.4(13)
C19 C20 C21 C22 6.7(15)
C20 C21 C22 C23 -4.3(15)
C21 C22 C23 C18 2.6(12)
C21 C22 C23 C24 -175.1(8)
C19 C18 C23 C22 -3.1(10)
C17 C18 C23 C22 -178.7(7)
C19 C18 C23 C24 175.1(5)
C17 C18 C23 C24 -0.5(7)
C22 C23 C24 C25 -1.8(12)
C18 C23 C24 C25 -179.7(6)
C22 C23 C24 C29 176.6(8)
C18 C23 C24 C29 -1.3(7)
C29 C24 C25 C26 -0.5(8)
C23 C24 C25 C26 177.8(6)
C24 C25 C26 C27 0.6(10)
C25 C26 C27 C28 -0.3(11)
C26 C27 C28 C29 0.0(10)
C27 C28 C29 C24 0.0(9)
C27 C28 C29 C17 178.9(6)
C25 C24 C29 C28 0.2(8)
C23 C24 C29 C28 -178.3(5)
C25 C24 C29 C17 -178.9(5)
C23 C24 C29 C17 2.5(6)
C16 C17 C29 C28 0.5(9)
C18 C17 C29 C28 178.2(6)
C16 C17 C29 C24 179.5(5)
C18 C17 C29 C24 -2.8(6)
